data_4519148
loop_
_publ_author_name
'Cao, Hou-ji'
'Chen, Meng'
'Sun, Fangxiang'
'Zhao, Yue'
'Lu, Changsheng'
'Zhang, Xiaolei'
'Shi, Zhuangzhi'
'Yan, Hong'

_publ_section_title
;
 Variable Metal Chelation Modes and Activation Sequence in Pd-Catalyzed
 B--H Poly-arylation of Carboranes
;
_journal_issue 22
_journal_name_full 'ACS Catalysis'
_journal_page_first 14047
_journal_page_last 14057
_journal_paper_doi 10.1021/acscatal.1c04473
_journal_volume 11
_journal_year 2021
_chemical_formula_moiety 'C21 H21 B10 F3 O'
_chemical_formula_sum 'C21 H21 B10 F3 O'
_chemical_formula_weight 454.48
_space_group_crystal_system monoclinic
_space_group_IT_number 14
_space_group_name_Hall '-P 2ybc'
_space_group_name_H-M_alt 'P 1 21/c 1'
_atom_sites_solution_hydrogens geom
_atom_sites_solution_primary dual
_audit_creation_date 2021-01-17
_audit_creation_method
;
Olex2 1.3
(compiled 2020.11.12 svn.r5f609507 for OlexSys, GUI svn.r6226)
;
_cell_angle_alpha 90
_cell_angle_beta 102.863(5)
_cell_angle_gamma 90
_cell_formula_units_Z 4
_cell_length_a 14.2655(18)
_cell_length_b 19.450(3)
_cell_length_c 8.3140(11)
_cell_measurement_reflns_used 3101
_cell_measurement_temperature 296.15
_cell_measurement_theta_max 25.097
_cell_measurement_theta_min 2.929
_cell_volume 2248.9(5)
_computing_cell_refinement 'SAINT V8.40B (?, 2016)'
_computing_data_reduction 'SAINT V8.40B (?, 2016)'
_computing_molecular_graphics 'Olex2 1.3 (Dolomanov et al., 2009)'
_computing_publication_material 'Olex2 1.3 (Dolomanov et al., 2009)'
_computing_structure_refinement 'XL  (Sheldrick, 2008)'
_computing_structure_solution 'SHELXT 2014/5 (Sheldrick, 2014)'
_diffrn_ambient_temperature 296.15
_diffrn_measured_fraction_theta_full 0.999
_diffrn_measured_fraction_theta_max 0.995
_diffrn_measurement_device_type 'Bruker D8 VENTURE'
_diffrn_measurement_method '\f and \w scans'
_diffrn_radiation_type MoK\a
_diffrn_radiation_wavelength 0.71073
_diffrn_reflns_av_R_equivalents 0.0693
_diffrn_reflns_av_unetI/netI 0.0299
_diffrn_reflns_Laue_measured_fraction_full 0.999
_diffrn_reflns_Laue_measured_fraction_max 0.995
_diffrn_reflns_number 61856
_diffrn_reflns_point_group_measured_fraction_full 0.999
_diffrn_reflns_point_group_measured_fraction_max 0.995
_diffrn_reflns_theta_full 25.242
_diffrn_reflns_theta_max 25.364
_diffrn_reflns_theta_min 2.094
_diffrn_source_current 40.0
_diffrn_source_power 2.0
_diffrn_source_voltage 50.0
_diffrn_standards_number 0
_exptl_absorpt_coefficient_mu 0.090
_exptl_absorpt_correction_type none
_exptl_absorpt_process_details
;
 TWINABS-2012/1 (Bruker,2012) was used for absorption correction.

Final HKLF 4 output contains 61856 reflections, Rint = 0.0693
 (25297 with I > 3sig(I), Rint = 0.0470)
;
_exptl_crystal_density_diffrn 1.342
_exptl_crystal_description block
_exptl_crystal_F_000 928
_exptl_crystal_size_max 0.12
_exptl_crystal_size_mid 0.1
_exptl_crystal_size_min 0.1
_refine_diff_density_max 0.177
_refine_diff_density_min -0.230
_refine_diff_density_rms 0.038
_refine_ls_extinction_method none
_refine_ls_goodness_of_fit_ref 1.068
_refine_ls_hydrogen_treatment constr
_refine_ls_matrix_type full
_refine_ls_number_parameters 316
_refine_ls_number_reflns 4095
_refine_ls_number_restraints 0
_refine_ls_restrained_S_all 1.068
_refine_ls_R_factor_all 0.0687
_refine_ls_R_factor_gt 0.0464
_refine_ls_shift/su_max 0.000
_refine_ls_shift/su_mean 0.000
_refine_ls_structure_factor_coef Fsqd
_refine_ls_weighting_details
;
 w=1/[\s^2^(Fo^2^)+(0.0607P)^2^+0.5241P]
 where P=(Fo^2^+2Fc^2^)/3
;
_refine_ls_weighting_scheme calc
_refine_ls_wR_factor_gt 0.1106
_refine_ls_wR_factor_ref 0.1199
_reflns_Friedel_coverage 0.000
_reflns_number_gt 3110
_reflns_number_total 4095
_reflns_threshold_expression 'I > 2\s(I)'
_cod_data_source_file cs1c04473_si_002.cif
_cod_data_source_block 7'
_cod_original_cell_volume 2249.0(5)
_cod_database_code 4519148
_shelxl_version_number 2013-2
_shelx_space_group_comment
;
The symmetry employed for this shelxl refinement is uniquely defined
by the following loop, which should always be used as a source of
symmetry information in preference to the above space-group names.
They are only intended as comments.
;
_shelx_estimated_absorpt_t_max 0.991
_shelx_estimated_absorpt_t_min 0.989
_olex2_refinement_description
;
1. Fixed Uiso
 At 1.2 times of:
  All B(H) groups, All C(H) groups
2.a Aromatic/amide H refined with riding coordinates:
 C20(H20), C6(H6), C8(H8), C2(H2), C12(H12), C18(H18), C3(H3), C5(H5),
 C21(H21), C14(H14), C9(H9), C15(H15), C17(H17)
2.b Boron cage BH refined with riding coordinates:
 C11(H11), B4(H4), B1(H1), B6(H6A), B7(H7), B8(H8A), B10(H10), B9(H9A)
;
_olex2_submission_special_instructions 'No special instructions were received'

loop_
_space_group_symop_operation_xyz
'x, y, z'
'-x, y+1/2, -z+1/2'
'-x, -y, -z'
'x, -y-1/2, z-1/2'

loop_
_atom_site_label
_atom_site_type_symbol
_atom_site_fract_x
_atom_site_fract_y
_atom_site_fract_z
_atom_site_U_iso_or_equiv
_atom_site_adp_type
_atom_site_occupancy
_atom_site_site_symmetry_order
_atom_site_calc_flag
_atom_site_refinement_flags_posn
_atom_site_refinement_flags_adp
_atom_site_refinement_flags_occupancy
_atom_site_disorder_assembly
_atom_site_disorder_group
F1 F 0.62809(8) 0.69587(7) 0.90771(14) 0.0440(3) Uani 1 1 d . . . . .
F2 F 0.31243(10) 0.35199(8) -0.36615(17) 0.0587(4) Uani 1 1 d . . . . .
O1 O 0.44114(9) 0.49643(8) 0.31762(17) 0.0389(4) Uani 1 1 d . . . . .
F3 F 0.06148(11) 0.23523(7) 0.2987(3) 0.0809(6) Uani 1 1 d . . . . .
C7 C 0.25547(13) 0.49541(10) -0.0345(2) 0.0274(4) Uani 1 1 d . . . . .
C13 C 0.14490(12) 0.43712(10) 0.2733(2) 0.0281(4) Uani 1 1 d . . . . .
C20 C 0.36965(13) 0.49734(10) 0.3679(2) 0.0281(4) Uani 1 1 d . . . . .
H20 H 0.3635 0.4660 0.4494 0.034 Uiso 1 1 calc R U . . .
C1 C 0.39287(13) 0.64613(9) 0.5390(2) 0.0267(4) Uani 1 1 d . . . . .
C19 C 0.28807(12) 0.54695(9) 0.3058(2) 0.0240(4) Uani 1 1 d . . . . .
C6 C 0.47828(14) 0.66941(10) 0.5033(2) 0.0328(5) Uani 1 1 d . . . . .
H6 H 0.4823 0.6735 0.3936 0.039 Uiso 1 1 calc R U . . .
C4 C 0.55025(13) 0.68001(10) 0.7861(2) 0.0315(4) Uani 1 1 d . . . . .
C8 C 0.34731(13) 0.48818(11) -0.0653(2) 0.0320(5) Uani 1 1 d . . . . .
H8 H 0.3967 0.5160 -0.0083 0.038 Uiso 1 1 calc R U . . .
C2 C 0.39024(14) 0.64115(11) 0.7060(2) 0.0340(5) Uani 1 1 d . . . . .
H2 H 0.3341 0.6259 0.7339 0.041 Uiso 1 1 calc R U . . .
C12 C 0.18319(14) 0.45391(11) -0.1265(2) 0.0346(5) Uani 1 1 d . . . . .
H12 H 0.1208 0.4587 -0.1118 0.042 Uiso 1 1 calc R U . . .
C10 C 0.29363(15) 0.40012(11) -0.2594(2) 0.0369(5) Uani 1 1 d . . . . .
C18 C 0.06260(14) 0.42026(11) 0.3291(3) 0.0364(5) Uani 1 1 d . . . . .
H18 H 0.0263 0.4553 0.3612 0.044 Uiso 1 1 calc R U . . .
C3 C 0.46798(14) 0.65809(11) 0.8302(3) 0.0357(5) Uani 1 1 d . . . . .
H3 H 0.4649 0.6548 0.9405 0.043 Uiso 1 1 calc R U . . .
C5 C 0.55717(14) 0.68658(11) 0.6257(2) 0.0345(5) Uani 1 1 d . . . . .
H5 H 0.6136 0.7022 0.5996 0.041 Uiso 1 1 calc R U . . .
C11 C 0.12719(14) 0.65269(10) 0.1934(3) 0.0355(5) Uani 1 1 d . . . . .
H11 H 0.0693 0.6904 0.1531 0.043 Uiso 1 1 calc R U . . .
C21 C 0.20101(15) 0.40597(11) -0.2384(3) 0.0384(5) Uani 1 1 d . . . . .
H21 H 0.1519 0.3785 -0.2977 0.046 Uiso 1 1 calc R U . . .
C14 C 0.19771(14) 0.38361(10) 0.2284(3) 0.0348(5) Uani 1 1 d . . . . .
H14 H 0.2531 0.3937 0.1916 0.042 Uiso 1 1 calc R U . . .
C9 C 0.36707(14) 0.44105(11) -0.1776(2) 0.0368(5) Uani 1 1 d . . . . .
H9 H 0.4286 0.4372 -0.1971 0.044 Uiso 1 1 calc R U . . .
C15 C 0.17083(15) 0.31545(11) 0.2366(3) 0.0436(6) Uani 1 1 d . . . . .
H15 H 0.2070 0.2800 0.2057 0.052 Uiso 1 1 calc R U . . .
C17 C 0.03356(15) 0.35278(12) 0.3379(3) 0.0445(6) Uani 1 1 d . . . . .
H17 H -0.0219 0.3420 0.3740 0.053 Uiso 1 1 calc R U . . .
C16 C 0.08957(16) 0.30228(12) 0.2914(3) 0.0464(6) Uani 1 1 d . . . . .
B2 B 0.17165(14) 0.51569(12) 0.2568(3) 0.0271(5) Uani 1 1 d . . . . .
B3 B 0.23088(15) 0.54691(11) 0.0970(3) 0.0267(5) Uani 1 1 d . . . . .
B5 B 0.30328(15) 0.62772(11) 0.4010(3) 0.0278(5) Uani 1 1 d . . . . .
B4 B 0.30979(15) 0.61493(11) 0.1885(3) 0.0275(5) Uani 1 1 d . . . . .
H4 H 0.3778 0.6235 0.1500 0.033 Uiso 1 1 calc R U . . .
B1 B 0.21550(15) 0.56642(12) 0.4388(3) 0.0287(5) Uani 1 1 d . . . . .
H1 H 0.2220 0.5438 0.5621 0.034 Uiso 1 1 calc R U . . .
B6 B 0.10401(16) 0.58560(12) 0.3095(3) 0.0335(5) Uani 1 1 d . . . . .
H6A H 0.0359 0.5770 0.3477 0.040 Uiso 1 1 calc R U . . .
B7 B 0.11265(16) 0.57390(12) 0.1010(3) 0.0321(5) Uani 1 1 d . . . . .
H7 H 0.0503 0.5578 0.0049 0.038 Uiso 1 1 calc R U . . .
B8 B 0.19789(16) 0.63474(12) 0.0588(3) 0.0324(5) Uani 1 1 d . . . . .
H8A H 0.1908 0.6579 -0.0640 0.039 Uiso 1 1 calc R U . . .
B10 B 0.18289(16) 0.65326(12) 0.3963(3) 0.0332(5) Uani 1 1 d . . . . .
H10 H 0.1657 0.6881 0.4899 0.040 Uiso 1 1 calc R U . . .
B9 B 0.24160(16) 0.68345(12) 0.2422(3) 0.0333(5) Uani 1 1 d . . . . .
H9A H 0.2627 0.7376 0.2366 0.040 Uiso 1 1 calc R U . . .

loop_
_atom_site_aniso_label
_atom_site_aniso_U_11
_atom_site_aniso_U_22
_atom_site_aniso_U_33
_atom_site_aniso_U_23
_atom_site_aniso_U_13
_atom_site_aniso_U_12
F1 0.0334(6) 0.0583(8) 0.0376(7) -0.0087(6) 0.0020(5) -0.0063(6)
F2 0.0645(9) 0.0634(10) 0.0536(8) -0.0250(7) 0.0249(7) 0.0000(7)
O1 0.0279(7) 0.0465(9) 0.0443(9) 0.0040(7) 0.0121(6) 0.0073(6)
F3 0.0673(10) 0.0382(9) 0.1505(17) -0.0046(9) 0.0529(11) -0.0219(7)
C7 0.0255(9) 0.0311(11) 0.0263(10) 0.0035(8) 0.0070(8) -0.0006(8)
C13 0.0203(9) 0.0389(12) 0.0251(10) -0.0022(8) 0.0049(7) -0.0039(8)
C20 0.0259(10) 0.0278(11) 0.0303(10) 0.0012(8) 0.0055(8) -0.0009(8)
C1 0.0263(9) 0.0220(10) 0.0337(11) -0.0015(8) 0.0106(8) 0.0006(8)
C19 0.0218(9) 0.0248(10) 0.0270(10) 0.0004(8) 0.0086(7) -0.0013(7)
C6 0.0336(11) 0.0368(12) 0.0301(11) 0.0020(9) 0.0111(9) -0.0038(9)
C4 0.0287(10) 0.0292(11) 0.0353(11) -0.0046(8) 0.0043(8) -0.0002(8)
C8 0.0275(10) 0.0388(12) 0.0306(11) 0.0016(9) 0.0081(8) -0.0046(9)
C2 0.0304(10) 0.0372(12) 0.0374(11) -0.0014(9) 0.0137(9) -0.0052(9)
C12 0.0272(10) 0.0425(13) 0.0355(11) -0.0029(9) 0.0099(9) -0.0036(9)
C10 0.0464(12) 0.0391(12) 0.0279(11) -0.0038(9) 0.0140(9) 0.0027(10)
C18 0.0322(11) 0.0400(13) 0.0395(12) -0.0022(9) 0.0136(9) -0.0035(9)
C3 0.0369(11) 0.0418(13) 0.0302(11) -0.0022(9) 0.0113(9) -0.0031(9)
C5 0.0281(10) 0.0383(12) 0.0386(12) -0.0006(9) 0.0104(9) -0.0086(9)
C11 0.0273(10) 0.0325(12) 0.0459(12) 0.0004(9) 0.0065(9) 0.0063(9)
C21 0.0350(11) 0.0453(13) 0.0347(11) -0.0067(10) 0.0073(9) -0.0095(10)
C14 0.0266(10) 0.0340(12) 0.0457(12) 0.0006(9) 0.0121(9) -0.0058(9)
C9 0.0306(11) 0.0493(14) 0.0333(11) 0.0020(10) 0.0132(9) 0.0041(9)
C15 0.0368(12) 0.0323(13) 0.0652(15) -0.0044(11) 0.0190(11) -0.0042(9)
C17 0.0349(12) 0.0462(14) 0.0578(14) 0.0002(11) 0.0219(10) -0.0127(10)
C16 0.0417(12) 0.0321(12) 0.0683(16) 0.0011(11) 0.0183(11) -0.0137(10)
B2 0.0180(10) 0.0343(13) 0.0295(12) -0.0019(9) 0.0065(8) -0.0012(9)
B3 0.0226(10) 0.0288(12) 0.0289(11) 0.0028(9) 0.0058(8) -0.0020(9)
B5 0.0264(11) 0.0251(12) 0.0338(12) 0.0000(9) 0.0108(9) -0.0003(9)
B4 0.0273(11) 0.0259(12) 0.0300(12) 0.0033(9) 0.0081(9) -0.0018(9)
B1 0.0250(11) 0.0305(12) 0.0330(12) -0.0026(9) 0.0114(9) -0.0031(9)
B6 0.0248(11) 0.0364(14) 0.0421(14) -0.0047(10) 0.0134(10) 0.0010(10)
B7 0.0253(11) 0.0329(13) 0.0369(13) -0.0012(10) 0.0046(9) 0.0022(9)
B8 0.0313(12) 0.0310(13) 0.0343(12) 0.0037(10) 0.0063(10) 0.0014(10)
B10 0.0292(12) 0.0342(13) 0.0377(13) -0.0061(10) 0.0103(10) 0.0004(10)
B9 0.0321(12) 0.0284(13) 0.0389(13) 0.0020(10) 0.0070(10) -0.0009(10)

loop_
_atom_type_symbol
_atom_type_description
_atom_type_scat_dispersion_real
_atom_type_scat_dispersion_imag
_atom_type_scat_source
C C 0.0033 0.0016 'International Tables Vol C Tables 4.2.6.8 and 6.1.1.4'
H H 0.0000 0.0000 'International Tables Vol C Tables 4.2.6.8 and 6.1.1.4'
B B 0.0013 0.0007 'International Tables Vol C Tables 4.2.6.8 and 6.1.1.4'
F F 0.0171 0.0103 'International Tables Vol C Tables 4.2.6.8 and 6.1.1.4'
O O 0.0106 0.0060 'International Tables Vol C Tables 4.2.6.8 and 6.1.1.4'

loop_
_geom_angle_atom_site_label_1
_geom_angle_atom_site_label_2
_geom_angle_atom_site_label_3
_geom_angle
_geom_angle_site_symmetry_1
_geom_angle_site_symmetry_3
_geom_angle_publ_flag
C8 C7 C12 116.74(17) . . ?
C8 C7 B3 123.56(17) . . ?
C12 C7 B3 119.70(16) . . ?
C18 C13 B2 119.41(17) . . ?
C14 C13 C18 117.52(18) . . ?
C14 C13 B2 123.02(16) . . ?
O1 C20 H20 118.4 . . ?
O1 C20 C19 123.14(17) . . ?
C19 C20 H20 118.4 . . ?
C6 C1 C2 116.86(17) . . ?
C6 C1 B5 122.08(17) . . ?
C2 C1 B5 121.05(16) . . ?
C20 C19 B2 118.81(15) . . ?
C20 C19 B3 119.55(15) . . ?
C20 C19 B5 114.20(14) . . ?
C20 C19 B4 117.68(14) . . ?
C20 C19 B1 116.72(15) . . ?
B2 C19 B3 63.54(11) . . ?
B2 C19 B5 115.94(14) . . ?
B3 C19 B5 115.67(14) . . ?
B4 C19 B2 115.06(14) . . ?
B4 C19 B3 62.46(12) . . ?
B4 C19 B5 62.90(12) . . ?
B4 C19 B1 114.09(15) . . ?
B1 C19 B2 62.86(12) . . ?
B1 C19 B3 115.16(14) . . ?
B1 C19 B5 62.79(12) . . ?
C1 C6 H6 119.0 . . ?
C5 C6 C1 122.01(18) . . ?
C5 C6 H6 119.0 . . ?
F1 C4 C3 118.48(18) . . ?
F1 C4 C5 118.71(17) . . ?
C5 C4 C3 122.81(19) . . ?
C7 C8 H8 119.0 . . ?
C9 C8 C7 122.10(18) . . ?
C9 C8 H8 119.0 . . ?
C1 C2 H2 118.9 . . ?
C3 C2 C1 122.15(18) . . ?
C3 C2 H2 118.9 . . ?
C7 C12 H12 118.8 . . ?
C21 C12 C7 122.39(18) . . ?
C21 C12 H12 118.8 . . ?
F2 C10 C21 118.39(19) . . ?
F2 C10 C9 119.01(18) . . ?
C9 C10 C21 122.60(19) . . ?
C13 C18 H18 119.2 . . ?
C17 C18 C13 121.7(2) . . ?
C17 C18 H18 119.2 . . ?
C4 C3 C2 117.89(19) . . ?
C4 C3 H3 121.1 . . ?
C2 C3 H3 121.1 . . ?
C6 C5 H5 120.9 . . ?
C4 C5 C6 118.27(18) . . ?
C4 C5 H5 120.9 . . ?
B6 C11 H11 117.2 . . ?
B6 C11 B7 63.02(13) . . ?
B6 C11 B8 115.78(16) . . ?
B6 C11 B9 115.64(16) . . ?
B7 C11 H11 117.0 . . ?
B8 C11 H11 116.8 . . ?
B8 C11 B7 63.23(13) . . ?
B10 C11 H11 116.9 . . ?
B10 C11 B6 63.11(14) . . ?
B10 C11 B7 115.89(16) . . ?
B10 C11 B8 116.12(16) . . ?
B10 C11 B9 63.15(13) . . ?
B9 C11 H11 117.0 . . ?
B9 C11 B7 115.94(16) . . ?
B9 C11 B8 63.33(13) . . ?
C12 C21 H21 121.1 . . ?
C10 C21 C12 117.89(19) . . ?
C10 C21 H21 121.1 . . ?
C13 C14 H14 118.9 . . ?
C13 C14 C15 122.22(18) . . ?
C15 C14 H14 118.9 . . ?
C8 C9 H9 120.9 . . ?
C10 C9 C8 118.21(18) . . ?
C10 C9 H9 120.9 . . ?
C14 C15 H15 121.2 . . ?
C16 C15 C14 117.5(2) . . ?
C16 C15 H15 121.2 . . ?
C18 C17 H17 121.2 . . ?
C16 C17 C18 117.61(19) . . ?
C16 C17 H17 121.2 . . ?
F3 C16 C17 118.29(19) . . ?
C15 C16 F3 118.3(2) . . ?
C15 C16 C17 123.5(2) . . ?
C13 B2 C19 123.66(16) . . ?
C13 B2 B3 122.70(16) . . ?
C13 B2 B1 120.06(16) . . ?
C13 B2 B6 124.12(15) . . ?
C13 B2 B7 126.12(16) . . ?
C19 B2 B3 58.66(11) . . ?
C19 B2 B1 58.21(11) . . ?
C19 B2 B6 102.63(15) . . ?
C19 B2 B7 102.75(15) . . ?
B1 B2 B3 107.38(14) . . ?
B6 B2 B3 106.78(15) . . ?
B6 B2 B1 58.62(12) . . ?
B6 B2 B7 59.95(13) . . ?
B7 B2 B3 58.76(12) . . ?
B7 B2 B1 106.40(16) . . ?
C7 B3 C19 124.19(16) . . ?
C7 B3 B2 120.14(16) . . ?
C7 B3 B4 123.14(15) . . ?
C7 B3 B7 124.04(16) . . ?
C7 B3 B8 125.15(16) . . ?
C19 B3 B2 57.80(11) . . ?
C19 B3 B4 57.83(11) . . ?
C19 B3 B7 102.53(14) . . ?
C19 B3 B8 102.89(15) . . ?
B4 B3 B2 106.52(14) . . ?
B7 B3 B2 59.33(12) . . ?
B7 B3 B4 106.46(15) . . ?
B7 B3 B8 60.33(12) . . ?
B8 B3 B2 107.53(15) . . ?
B8 B3 B4 58.94(12) . . ?
C1 B5 C19 122.56(16) . . ?
C1 B5 B4 122.67(16) . . ?
C1 B5 B1 120.69(17) . . ?
C1 B5 B10 125.55(16) . . ?
C1 B5 B9 126.51(17) . . ?
C19 B5 B4 57.50(11) . . ?
C19 B5 B1 57.69(11) . . ?
C19 B5 B10 102.63(15) . . ?
C19 B5 B9 102.72(15) . . ?
B1 B5 B4 105.53(15) . . ?
B10 B5 B4 106.05(15) . . ?
B10 B5 B1 59.01(12) . . ?
B10 B5 B9 59.93(13) . . ?
B9 B5 B4 58.93(13) . . ?
B9 B5 B1 106.46(15) . . ?
C19 B4 B3 59.71(11) . . ?
C19 B4 B5 59.60(11) . . ?
C19 B4 H4 124.5 . . ?
C19 B4 B8 105.30(15) . . ?
C19 B4 B9 105.01(15) . . ?
B3 B4 B5 110.63(14) . . ?
B3 B4 H4 120.0 . . ?
B5 B4 H4 120.3 . . ?
B8 B4 B3 60.21(12) . . ?
B8 B4 B5 109.39(15) . . ?
B8 B4 H4 121.9 . . ?
B8 B4 B9 60.90(13) . . ?
B9 B4 B3 109.59(15) . . ?
B9 B4 B5 59.81(12) . . ?
B9 B4 H4 122.1 . . ?
C19 B1 B2 58.92(11) . . ?
C19 B1 B5 59.52(11) . . ?
C19 B1 H1 125.0 . . ?
C19 B1 B6 104.32(15) . . ?
C19 B1 B10 104.59(15) . . ?
B2 B1 B5 109.92(15) . . ?
B2 B1 H1 120.4 . . ?
B5 B1 H1 120.5 . . ?
B6 B1 B2 60.12(12) . . ?
B6 B1 B5 108.83(16) . . ?
B6 B1 H1 122.3 . . ?
B6 B1 B10 60.69(13) . . ?
B10 B1 B2 109.25(16) . . ?
B10 B1 B5 59.74(12) . . ?
B10 B1 H1 122.1 . . ?
C11 B6 B2 105.24(15) . . ?
C11 B6 B1 104.33(15) . . ?
C11 B6 H6A 125.2 . . ?
C11 B6 B7 58.70(13) . . ?
C11 B6 B10 58.40(13) . . ?
B2 B6 H6A 121.2 . . ?
B2 B6 B7 60.22(12) . . ?
B1 B6 B2 61.26(12) . . ?
B1 B6 H6A 122.0 . . ?
B1 B6 B7 108.69(15) . . ?
B1 B6 B10 60.12(13) . . ?
B7 B6 H6A 121.3 . . ?
B10 B6 B2 109.71(15) . . ?
B10 B6 H6A 121.0 . . ?
B10 B6 B7 108.39(16) . . ?
C11 B7 B2 104.61(16) . . ?
C11 B7 B3 104.69(15) . . ?
C11 B7 B6 58.27(13) . . ?
C11 B7 H7 125.4 . . ?
C11 B7 B8 58.25(13) . . ?
B2 B7 H7 121.4 . . ?
B2 B7 B8 109.35(15) . . ?
B3 B7 B2 61.91(12) . . ?
B3 B7 B6 109.18(16) . . ?
B3 B7 H7 121.4 . . ?
B3 B7 B8 60.05(12) . . ?
B6 B7 B2 59.83(13) . . ?
B6 B7 H7 121.6 . . ?
B6 B7 B8 107.72(16) . . ?
B8 B7 H7 121.4 . . ?
C11 B8 B3 104.55(16) . . ?
C11 B8 B4 103.40(16) . . ?
C11 B8 B7 58.51(12) . . ?
C11 B8 H8A 125.5 . . ?
C11 B8 B9 58.30(13) . . ?
B3 B8 B7 59.62(12) . . ?
B3 B8 H8A 121.6 . . ?
B3 B8 B9 109.17(16) . . ?
B4 B8 B3 60.86(12) . . ?
B4 B8 B7 107.40(16) . . ?
B4 B8 H8A 122.8 . . ?
B4 B8 B9 59.73(12) . . ?
B7 B8 H8A 121.9 . . ?
B7 B8 B9 107.89(16) . . ?
B9 B8 H8A 121.2 . . ?
C11 B10 B5 104.83(15) . . ?
C11 B10 B1 103.69(16) . . ?
C11 B10 B6 58.49(13) . . ?
C11 B10 H10 125.4 . . ?
C11 B10 B9 58.52(13) . . ?
B5 B10 H10 121.5 . . ?
B1 B10 B5 61.25(12) . . ?
B1 B10 B6 59.19(13) . . ?
B1 B10 H10 122.5 . . ?
B1 B10 B9 108.32(16) . . ?
B6 B10 B5 108.84(16) . . ?
B6 B10 H10 121.5 . . ?
B6 B10 B9 108.01(16) . . ?
B9 B10 B5 60.08(12) . . ?
B9 B10 H10 121.4 . . ?
C11 B9 B5 104.61(16) . . ?
C11 B9 B4 103.16(16) . . ?
C11 B9 B8 58.37(13) . . ?
C11 B9 B10 58.32(13) . . ?
C11 B9 H9A 125.7 . . ?
B5 B9 B8 109.32(16) . . ?
B5 B9 H9A 121.3 . . ?
B4 B9 B5 61.26(12) . . ?
B4 B9 B8 59.36(12) . . ?
B4 B9 B10 107.91(16) . . ?
B4 B9 H9A 122.8 . . ?
B8 B9 H9A 121.2 . . ?
B10 B9 B5 59.99(12) . . ?
B10 B9 B8 108.00(16) . . ?
B10 B9 H9A 121.6 . . ?

loop_
_geom_bond_atom_site_label_1
_geom_bond_atom_site_label_2
_geom_bond_distance
_geom_bond_site_symmetry_2
_geom_bond_publ_flag
F1 C4 1.360(2) . ?
F2 C10 1.357(2) . ?
O1 C20 1.185(2) . ?
F3 C16 1.370(2) . ?
C7 C8 1.397(3) . ?
C7 C12 1.396(3) . ?
C7 B3 1.578(3) . ?
C13 C18 1.394(3) . ?
C13 C14 1.384(3) . ?
C13 B2 1.588(3) . ?
C20 H20 0.9300 . ?
C20 C19 1.511(3) . ?
C1 C6 1.392(3) . ?
C1 C2 1.400(3) . ?
C1 B5 1.558(3) . ?
C19 B2 1.730(3) . ?
C19 B3 1.746(3) . ?
C19 B5 1.751(3) . ?
C19 B4 1.712(3) . ?
C19 B1 1.717(3) . ?
C6 H6 0.9300 . ?
C6 C5 1.380(3) . ?
C4 C3 1.373(3) . ?
C4 C5 1.365(3) . ?
C8 H8 0.9300 . ?
C8 C9 1.382(3) . ?
C2 H2 0.9300 . ?
C2 C3 1.377(3) . ?
C12 H12 0.9300 . ?
C12 C21 1.380(3) . ?
C10 C21 1.376(3) . ?
C10 C9 1.370(3) . ?
C18 H18 0.9300 . ?
C18 C17 1.383(3) . ?
C3 H3 0.9300 . ?
C5 H5 0.9300 . ?
C11 H11 1.1000 . ?
C11 B6 1.698(3) . ?
C11 B7 1.706(3) . ?
C11 B8 1.702(3) . ?
C11 B10 1.697(3) . ?
C11 B9 1.700(3) . ?
C21 H21 0.9300 . ?
C14 H14 0.9300 . ?
C14 C15 1.386(3) . ?
C9 H9 0.9300 . ?
C15 H15 0.9300 . ?
C15 C16 1.361(3) . ?
C17 H17 0.9300 . ?
C17 C16 1.375(3) . ?
B2 B3 1.830(3) . ?
B2 B1 1.797(3) . ?
B2 B6 1.777(3) . ?
B2 B7 1.784(3) . ?
B3 B4 1.793(3) . ?
B3 B7 1.774(3) . ?
B3 B8 1.782(3) . ?
B5 B4 1.807(3) . ?
B5 B1 1.807(3) . ?
B5 B10 1.780(3) . ?
B5 B9 1.781(3) . ?
B4 H4 1.1000 . ?
B4 B8 1.759(3) . ?
B4 B9 1.765(3) . ?
B1 H1 1.1000 . ?
B1 B6 1.750(3) . ?
B1 B10 1.767(3) . ?
B6 H6A 1.1000 . ?
B6 B7 1.780(3) . ?
B6 B10 1.777(3) . ?
B7 H7 1.1000 . ?
B7 B8 1.787(3) . ?
B8 H8A 1.1000 . ?
B8 B9 1.786(3) . ?
B10 H10 1.1000 . ?
B10 B9 1.779(3) . ?
B9 H9A 1.1000 . ?

loop_
_geom_torsion_atom_site_label_1
_geom_torsion_atom_site_label_2
_geom_torsion_atom_site_label_3
_geom_torsion_atom_site_label_4
_geom_torsion
_geom_torsion_site_symmetry_1
_geom_torsion_site_symmetry_2
_geom_torsion_site_symmetry_3
_geom_torsion_site_symmetry_4
_geom_torsion_publ_flag
F1 C4 C3 C2 -178.98(17) . . . . ?
F1 C4 C5 C6 179.07(18) . . . . ?
F2 C10 C21 C12 178.40(19) . . . . ?
F2 C10 C9 C8 -177.84(18) . . . . ?
O1 C20 C19 B2 133.48(19) . . . . ?
O1 C20 C19 B3 59.3(2) . . . . ?
O1 C20 C19 B5 -83.9(2) . . . . ?
O1 C20 C19 B4 -13.1(3) . . . . ?
O1 C20 C19 B1 -154.34(18) . . . . ?
C7 C8 C9 C10 -0.5(3) . . . . ?
C7 C12 C21 C10 -0.6(3) . . . . ?
C7 B3 B4 C19 -112.48(19) . . . . ?
C7 B3 B4 B5 -144.69(17) . . . . ?
C7 B3 B4 B8 114.2(2) . . . . ?
C7 B3 B4 B9 151.18(17) . . . . ?
C7 B3 B7 C11 -153.35(18) . . . . ?
C7 B3 B7 B2 107.7(2) . . . . ?
C7 B3 B7 B6 145.62(18) . . . . ?
C7 B3 B7 B8 -114.5(2) . . . . ?
C7 B3 B8 C11 151.70(17) . . . . ?
C7 B3 B8 B4 -110.9(2) . . . . ?
C7 B3 B8 B7 112.7(2) . . . . ?
C7 B3 B8 B9 -147.28(18) . . . . ?
C13 C18 C17 C16 0.8(3) . . . . ?
C13 C14 C15 C16 -0.2(3) . . . . ?
C13 B2 B3 C7 1.4(3) . . . . ?
C13 B2 B3 C19 -112.35(19) . . . . ?
C13 B2 B3 B4 -144.89(17) . . . . ?
C13 B2 B3 B7 115.5(2) . . . . ?
C13 B2 B3 B8 153.20(17) . . . . ?
C13 B2 B1 C19 113.25(18) . . . . ?
C13 B2 B1 B5 145.22(16) . . . . ?
C13 B2 B1 B6 -113.96(19) . . . . ?
C13 B2 B1 B10 -150.96(16) . . . . ?
C13 B2 B6 C11 -154.58(17) . . . . ?
C13 B2 B6 B1 107.2(2) . . . . ?
C13 B2 B6 B7 -115.5(2) . . . . ?
C13 B2 B6 B10 144.06(18) . . . . ?
C13 B2 B7 C11 151.06(17) . . . . ?
C13 B2 B7 B3 -109.8(2) . . . . ?
C13 B2 B7 B6 112.3(2) . . . . ?
C13 B2 B7 B8 -147.93(18) . . . . ?
C20 C19 B2 C13 0.0(3) . . . . ?
C20 C19 B2 B3 -110.80(17) . . . . ?
C20 C19 B2 B1 107.14(18) . . . . ?
C20 C19 B2 B6 147.08(16) . . . . ?
C20 C19 B2 B7 -151.30(16) . . . . ?
C20 C19 B3 C7 2.8(3) . . . . ?
C20 C19 B3 B2 109.67(18) . . . . ?
C20 C19 B3 B4 -107.85(17) . . . . ?
C20 C19 B3 B7 150.43(16) . . . . ?
C20 C19 B3 B8 -147.56(16) . . . . ?
C20 C19 B5 C1 -0.6(2) . . . . ?
C20 C19 B5 B4 110.01(16) . . . . ?
C20 C19 B5 B1 -108.86(17) . . . . ?
C20 C19 B5 B10 -148.86(15) . . . . ?
C20 C19 B5 B9 149.55(15) . . . . ?
C20 C19 B4 B3 110.77(17) . . . . ?
C20 C19 B4 B5 -104.57(17) . . . . ?
C20 C19 B4 B8 151.62(16) . . . . ?
C20 C19 B4 B9 -145.03(16) . . . . ?
C20 C19 B1 B2 -110.38(17) . . . . ?
C20 C19 B1 B5 104.91(17) . . . . ?
C20 C19 B1 B6 -151.43(16) . . . . ?
C20 C19 B1 B10 145.67(16) . . . . ?
C1 C6 C5 C4 0.3(3) . . . . ?
C1 C2 C3 C4 -0.5(3) . . . . ?
C1 B5 B4 C19 110.5(2) . . . . ?
C1 B5 B4 B3 142.71(18) . . . . ?
C1 B5 B4 B8 -152.78(18) . . . . ?
C1 B5 B4 B9 -116.0(2) . . . . ?
C1 B5 B1 C19 -111.41(19) . . . . ?
C1 B5 B1 B2 -143.17(17) . . . . ?
C1 B5 B1 B6 152.70(17) . . . . ?
C1 B5 B1 B10 115.6(2) . . . . ?
C1 B5 B10 C11 154.68(18) . . . . ?
C1 B5 B10 B1 -107.6(2) . . . . ?
C1 B5 B10 B6 -144.06(19) . . . . ?
C1 B5 B10 B9 115.5(2) . . . . ?
C1 B5 B9 C11 -153.03(18) . . . . ?
C1 B5 B9 B4 109.8(2) . . . . ?
C1 B5 B9 B8 145.85(18) . . . . ?
C1 B5 B9 B10 -114.0(2) . . . . ?
C19 B2 B3 C7 113.72(18) . . . . ?
C19 B2 B3 B4 -32.54(13) . . . . ?
C19 B2 B3 B7 -132.19(16) . . . . ?
C19 B2 B3 B8 -94.45(15) . . . . ?
C19 B2 B1 B5 31.98(14) . . . . ?
C19 B2 B1 B6 132.79(16) . . . . ?
C19 B2 B1 B10 95.80(16) . . . . ?
C19 B2 B6 C11 58.49(18) . . . . ?
C19 B2 B6 B1 -39.74(13) . . . . ?
C19 B2 B6 B7 97.57(15) . . . . ?
C19 B2 B6 B10 -2.9(2) . . . . ?
C19 B2 B7 C11 -58.64(17) . . . . ?
C19 B2 B7 B3 40.45(13) . . . . ?
C19 B2 B7 B6 -97.36(15) . . . . ?
C19 B2 B7 B8 2.37(19) . . . . ?
C19 B3 B4 B5 -32.21(13) . . . . ?
C19 B3 B4 B8 -133.36(15) . . . . ?
C19 B3 B4 B9 -96.35(16) . . . . ?
C19 B3 B7 C11 58.99(18) . . . . ?
C19 B3 B7 B2 -39.96(13) . . . . ?
C19 B3 B7 B6 -2.03(19) . . . . ?
C19 B3 B7 B8 97.84(16) . . . . ?
C19 B3 B8 C11 -58.28(17) . . . . ?
C19 B3 B8 B4 39.15(13) . . . . ?
C19 B3 B8 B7 -97.22(15) . . . . ?
C19 B3 B8 B9 2.75(19) . . . . ?
C19 B5 B4 B3 32.25(13) . . . . ?
C19 B5 B4 B8 96.76(16) . . . . ?
C19 B5 B4 B9 133.52(15) . . . . ?
C19 B5 B1 B2 -31.76(13) . . . . ?
C19 B5 B1 B6 -95.89(16) . . . . ?
C19 B5 B1 B10 -132.98(16) . . . . ?
C19 B5 B10 C11 -58.38(18) . . . . ?
C19 B5 B10 B1 39.32(13) . . . . ?
C19 B5 B10 B6 2.88(19) . . . . ?
C19 B5 B10 B9 -97.52(15) . . . . ?
C19 B5 B9 C11 58.38(17) . . . . ?
C19 B5 B9 B4 -38.82(13) . . . . ?
C19 B5 B9 B8 -2.74(19) . . . . ?
C19 B5 B9 B10 97.38(15) . . . . ?
C19 B4 B8 C11 58.77(18) . . . . ?
C19 B4 B8 B3 -40.61(14) . . . . ?
C19 B4 B8 B7 -2.0(2) . . . . ?
C19 B4 B8 B9 98.92(16) . . . . ?
C19 B4 B9 C11 -59.27(18) . . . . ?
C19 B4 B9 B5 40.36(13) . . . . ?
C19 B4 B9 B8 -99.40(16) . . . . ?
C19 B4 B9 B10 1.32(19) . . . . ?
C19 B1 B6 C11 -59.31(18) . . . . ?
C19 B1 B6 B2 40.44(14) . . . . ?
C19 B1 B6 B7 2.0(2) . . . . ?
C19 B1 B6 B10 -98.91(16) . . . . ?
C19 B1 B10 C11 58.94(17) . . . . ?
C19 B1 B10 B5 -40.66(13) . . . . ?
C19 B1 B10 B6 98.45(16) . . . . ?
C19 B1 B10 B9 -2.0(2) . . . . ?
C6 C1 C2 C3 -0.2(3) . . . . ?
C6 C1 B5 C19 84.8(2) . . . . ?
C6 C1 B5 B4 15.2(3) . . . . ?
C6 C1 B5 B1 153.83(18) . . . . ?
C6 C1 B5 B10 -134.3(2) . . . . ?
C6 C1 B5 B9 -58.1(3) . . . . ?
C8 C7 C12 C21 2.4(3) . . . . ?
C8 C7 B3 C19 -56.7(3) . . . . ?
C8 C7 B3 B2 -126.19(19) . . . . ?
C8 C7 B3 B4 14.3(3) . . . . ?
C8 C7 B3 B7 162.45(18) . . . . ?
C8 C7 B3 B8 87.2(2) . . . . ?
C2 C1 C6 C5 0.3(3) . . . . ?
C2 C1 B5 C19 -96.4(2) . . . . ?
C2 C1 B5 B4 -166.04(18) . . . . ?
C2 C1 B5 B1 -27.4(3) . . . . ?
C2 C1 B5 B10 44.4(3) . . . . ?
C2 C1 B5 B9 120.7(2) . . . . ?
C12 C7 C8 C9 -1.8(3) . . . . ?
C12 C7 B3 C19 123.0(2) . . . . ?
C12 C7 B3 B2 53.5(2) . . . . ?
C12 C7 B3 B4 -165.98(18) . . . . ?
C12 C7 B3 B7 -17.9(3) . . . . ?
C12 C7 B3 B8 -93.1(2) . . . . ?
C18 C13 C14 C15 0.4(3) . . . . ?
C18 C13 B2 C19 141.54(18) . . . . ?
C18 C13 B2 B3 -146.83(18) . . . . ?
C18 C13 B2 B1 71.8(2) . . . . ?
C18 C13 B2 B6 1.3(3) . . . . ?
C18 C13 B2 B7 -74.0(2) . . . . ?
C18 C17 C16 F3 -179.7(2) . . . . ?
C18 C17 C16 C15 -0.6(4) . . . . ?
C3 C4 C5 C6 -1.0(3) . . . . ?
C5 C4 C3 C2 1.1(3) . . . . ?
C11 B6 B7 B2 134.63(15) . . . . ?
C11 B6 B7 B3 95.78(17) . . . . ?
C11 B6 B7 B8 32.12(14) . . . . ?
C11 B6 B10 B5 -96.20(17) . . . . ?
C11 B6 B10 B1 -133.53(16) . . . . ?
C11 B6 B10 B9 -32.52(15) . . . . ?
C11 B7 B8 B3 134.48(16) . . . . ?
C11 B7 B8 B4 95.32(17) . . . . ?
C11 B7 B8 B9 32.31(15) . . . . ?
C11 B8 B9 B5 95.62(17) . . . . ?
C11 B8 B9 B4 132.51(17) . . . . ?
C11 B8 B9 B10 31.94(15) . . . . ?
C11 B10 B9 B5 -134.32(17) . . . . ?
C11 B10 B9 B4 -94.69(17) . . . . ?
C11 B10 B9 B8 -31.96(15) . . . . ?
C21 C10 C9 C8 2.4(3) . . . . ?
C14 C13 C18 C17 -0.8(3) . . . . ?
C14 C13 B2 C19 -41.1(3) . . . . ?
C14 C13 B2 B3 30.6(3) . . . . ?
C14 C13 B2 B1 -110.8(2) . . . . ?
C14 C13 B2 B6 178.70(18) . . . . ?
C14 C13 B2 B7 103.4(2) . . . . ?
C14 C15 C16 F3 179.4(2) . . . . ?
C14 C15 C16 C17 0.2(4) . . . . ?
C9 C10 C21 C12 -1.9(3) . . . . ?
B2 C13 C18 C17 176.8(2) . . . . ?
B2 C13 C14 C15 -177.0(2) . . . . ?
B2 C19 B3 C7 -106.8(2) . . . . ?
B2 C19 B3 B4 142.47(15) . . . . ?
B2 C19 B3 B7 40.76(14) . . . . ?
B2 C19 B3 B8 102.76(15) . . . . ?
B2 C19 B5 C1 143.09(17) . . . . ?
B2 C19 B5 B4 -106.27(16) . . . . ?
B2 C19 B5 B1 34.87(15) . . . . ?
B2 C19 B5 B10 -5.13(19) . . . . ?
B2 C19 B5 B9 -66.72(18) . . . . ?
B2 C19 B4 B3 -37.01(15) . . . . ?
B2 C19 B4 B5 107.65(16) . . . . ?
B2 C19 B4 B8 3.8(2) . . . . ?
B2 C19 B4 B9 67.19(18) . . . . ?
B2 C19 B1 B5 -144.71(15) . . . . ?
B2 C19 B1 B6 -41.05(14) . . . . ?
B2 C19 B1 B10 -103.94(16) . . . . ?
B2 B3 B4 C19 32.52(13) . . . . ?
B2 B3 B4 B5 0.31(19) . . . . ?
B2 B3 B4 B8 -100.84(16) . . . . ?
B2 B3 B4 B9 -63.82(18) . . . . ?
B2 B3 B7 C11 98.96(16) . . . . ?
B2 B3 B7 B6 37.93(15) . . . . ?
B2 B3 B7 B8 137.80(16) . . . . ?
B2 B3 B8 C11 1.66(19) . . . . ?
B2 B3 B8 B4 99.09(15) . . . . ?
B2 B3 B8 B7 -37.29(14) . . . . ?
B2 B3 B8 B9 62.68(18) . . . . ?
B2 B1 B6 C11 -99.75(16) . . . . ?
B2 B1 B6 B7 -38.41(15) . . . . ?
B2 B1 B6 B10 -139.35(16) . . . . ?
B2 B1 B10 C11 -2.76(19) . . . . ?
B2 B1 B10 B5 -102.36(16) . . . . ?
B2 B1 B10 B6 36.75(14) . . . . ?
B2 B1 B10 B9 -63.72(19) . . . . ?
B2 B6 B7 C11 -134.63(15) . . . . ?
B2 B6 B7 B3 -38.85(15) . . . . ?
B2 B6 B7 B8 -102.51(16) . . . . ?
B2 B6 B10 C11 96.17(17) . . . . ?
B2 B6 B10 B5 0.0(2) . . . . ?
B2 B6 B10 B1 -37.36(15) . . . . ?
B2 B6 B10 B9 63.7(2) . . . . ?
B2 B7 B8 C11 -95.58(17) . . . . ?
B2 B7 B8 B3 38.90(15) . . . . ?
B2 B7 B8 B4 -0.3(2) . . . . ?
B2 B7 B8 B9 -63.27(19) . . . . ?
B3 C7 C8 C9 177.93(18) . . . . ?
B3 C7 C12 C21 -177.35(19) . . . . ?
B3 C19 B2 C13 110.8(2) . . . . ?
B3 C19 B2 B1 -142.07(16) . . . . ?
B3 C19 B2 B6 -102.12(16) . . . . ?
B3 C19 B2 B7 -40.51(14) . . . . ?
B3 C19 B5 C1 -145.33(17) . . . . ?
B3 C19 B5 B4 -34.68(14) . . . . ?
B3 C19 B5 B1 106.45(16) . . . . ?
B3 C19 B5 B10 66.45(18) . . . . ?
B3 C19 B5 B9 4.86(18) . . . . ?
B3 C19 B4 B5 144.66(15) . . . . ?
B3 C19 B4 B8 40.86(14) . . . . ?
B3 C19 B4 B9 104.20(16) . . . . ?
B3 C19 B1 B2 37.45(15) . . . . ?
B3 C19 B1 B5 -107.26(16) . . . . ?
B3 C19 B1 B6 -3.6(2) . . . . ?
B3 C19 B1 B10 -66.50(19) . . . . ?
B3 B2 B1 C19 -33.38(13) . . . . ?
B3 B2 B1 B5 -1.4(2) . . . . ?
B3 B2 B1 B6 99.41(16) . . . . ?
B3 B2 B1 B10 62.42(18) . . . . ?
B3 B2 B6 C11 -2.22(19) . . . . ?
B3 B2 B6 B1 -100.45(15) . . . . ?
B3 B2 B6 B7 36.85(14) . . . . ?
B3 B2 B6 B10 -63.58(19) . . . . ?
B3 B2 B7 C11 -99.09(16) . . . . ?
B3 B2 B7 B6 -137.81(16) . . . . ?
B3 B2 B7 B8 -38.08(15) . . . . ?
B3 B4 B8 C11 99.38(16) . . . . ?
B3 B4 B8 B7 38.59(14) . . . . ?
B3 B4 B8 B9 139.53(16) . . . . ?
B3 B4 B9 C11 3.42(19) . . . . ?
B3 B4 B9 B5 103.04(16) . . . . ?
B3 B4 B9 B8 -36.72(15) . . . . ?
B3 B4 B9 B10 64.00(19) . . . . ?
B3 B7 B8 C11 -134.48(16) . . . . ?
B3 B7 B8 B4 -39.16(15) . . . . ?
B3 B7 B8 B9 -102.17(17) . . . . ?
B3 B8 B9 C11 -95.62(17) . . . . ?
B3 B8 B9 B5 0.0(2) . . . . ?
B3 B8 B9 B4 36.88(14) . . . . ?
B3 B8 B9 B10 -63.68(19) . . . . ?
B5 C1 C6 C5 179.11(19) . . . . ?
B5 C1 C2 C3 -179.02(19) . . . . ?
B5 C19 B2 C13 -142.03(17) . . . . ?
B5 C19 B2 B3 107.22(16) . . . . ?
B5 C19 B2 B1 -34.84(15) . . . . ?
B5 C19 B2 B6 5.1(2) . . . . ?
B5 C19 B2 B7 66.72(18) . . . . ?
B5 C19 B3 C7 145.54(17) . . . . ?
B5 C19 B3 B2 -107.63(16) . . . . ?
B5 C19 B3 B4 34.84(14) . . . . ?
B5 C19 B3 B7 -66.88(18) . . . . ?
B5 C19 B3 B8 -4.87(18) . . . . ?
B5 C19 B4 B3 -144.66(14) . . . . ?
B5 C19 B4 B8 -103.81(16) . . . . ?
B5 C19 B4 B9 -40.46(14) . . . . ?
B5 C19 B1 B2 144.71(15) . . . . ?
B5 C19 B1 B6 103.66(16) . . . . ?
B5 C19 B1 B10 40.77(14) . . . . ?
B5 B4 B8 C11 -3.9(2) . . . . ?
B5 B4 B8 B3 -103.23(16) . . . . ?
B5 B4 B8 B7 -64.64(19) . . . . ?
B5 B4 B8 B9 36.30(15) . . . . ?
B5 B4 B9 C11 -99.62(16) . . . . ?
B5 B4 B9 B8 -139.76(16) . . . . ?
B5 B4 B9 B10 -39.04(14) . . . . ?
B5 B1 B6 C11 2.9(2) . . . . ?
B5 B1 B6 B2 102.67(16) . . . . ?
B5 B1 B6 B7 64.3(2) . . . . ?
B5 B1 B6 B10 -36.68(14) . . . . ?
B5 B1 B10 C11 99.60(16) . . . . ?
B5 B1 B10 B6 139.11(16) . . . . ?
B5 B1 B10 B9 38.64(15) . . . . ?
B5 B10 B9 C11 134.32(17) . . . . ?
B5 B10 B9 B4 39.62(15) . . . . ?
B5 B10 B9 B8 102.36(17) . . . . ?
B4 C19 B2 C13 147.35(17) . . . . ?
B4 C19 B2 B3 36.60(15) . . . . ?
B4 C19 B2 B1 -105.47(17) . . . . ?
B4 C19 B2 B6 -65.52(18) . . . . ?
B4 C19 B2 B7 -3.9(2) . . . . ?
B4 C19 B3 C7 110.69(19) . . . . ?
B4 C19 B3 B2 -142.47(15) . . . . ?
B4 C19 B3 B7 -101.72(16) . . . . ?
B4 C19 B3 B8 -39.71(13) . . . . ?
B4 C19 B5 C1 -110.64(19) . . . . ?
B4 C19 B5 B1 141.14(16) . . . . ?
B4 C19 B5 B10 101.14(16) . . . . ?
B4 C19 B5 B9 39.55(13) . . . . ?
B4 C19 B1 B2 106.99(16) . . . . ?
B4 C19 B1 B5 -37.73(15) . . . . ?
B4 C19 B1 B6 65.94(19) . . . . ?
B4 C19 B1 B10 3.0(2) . . . . ?
B4 B3 B7 C11 -0.81(19) . . . . ?
B4 B3 B7 B2 -99.76(15) . . . . ?
B4 B3 B7 B6 -61.83(19) . . . . ?
B4 B3 B7 B8 38.04(14) . . . . ?
B4 B3 B8 C11 -97.43(16) . . . . ?
B4 B3 B8 B7 -136.38(16) . . . . ?
B4 B3 B8 B9 -36.41(14) . . . . ?
B4 B5 B1 C19 33.31(13) . . . . ?
B4 B5 B1 B2 1.6(2) . . . . ?
B4 B5 B1 B6 -62.57(18) . . . . ?
B4 B5 B1 B10 -99.66(16) . . . . ?
B4 B5 B10 C11 1.1(2) . . . . ?
B4 B5 B10 B1 98.75(16) . . . . ?
B4 B5 B10 B6 62.31(19) . . . . ?
B4 B5 B10 B9 -38.09(15) . . . . ?
B4 B5 B9 C11 97.21(17) . . . . ?
B4 B5 B9 B8 36.09(15) . . . . ?
B4 B5 B9 B10 136.20(16) . . . . ?
B4 B8 B9 C11 -132.51(17) . . . . ?
B4 B8 B9 B5 -36.88(14) . . . . ?
B4 B8 B9 B10 -100.56(17) . . . . ?
B1 C19 B2 C13 -107.2(2) . . . . ?
B1 C19 B2 B3 142.07(16) . . . . ?
B1 C19 B2 B6 39.94(14) . . . . ?
B1 C19 B2 B7 101.56(16) . . . . ?
B1 C19 B3 C7 -144.02(17) . . . . ?
B1 C19 B3 B2 -37.19(15) . . . . ?
B1 C19 B3 B4 105.29(17) . . . . ?
B1 C19 B3 B7 3.6(2) . . . . ?
B1 C19 B3 B8 65.58(18) . . . . ?
B1 C19 B5 C1 108.2(2) . . . . ?
B1 C19 B5 B4 -141.14(16) . . . . ?
B1 C19 B5 B10 -40.00(14) . . . . ?
B1 C19 B5 B9 -101.59(16) . . . . ?
B1 C19 B4 B3 -106.98(16) . . . . ?
B1 C19 B4 B5 37.68(15) . . . . ?
B1 C19 B4 B8 -66.12(18) . . . . ?
B1 C19 B4 B9 -2.8(2) . . . . ?
B1 B2 B3 C7 146.92(16) . . . . ?
B1 B2 B3 C19 33.20(13) . . . . ?
B1 B2 B3 B4 0.66(19) . . . . ?
B1 B2 B3 B7 -98.99(16) . . . . ?
B1 B2 B3 B8 -61.26(18) . . . . ?
B1 B2 B6 C11 98.23(16) . . . . ?
B1 B2 B6 B7 137.30(16) . . . . ?
B1 B2 B6 B10 36.87(15) . . . . ?
B1 B2 B7 C11 1.60(18) . . . . ?
B1 B2 B7 B3 100.69(15) . . . . ?
B1 B2 B7 B6 -37.12(14) . . . . ?
B1 B2 B7 B8 62.61(18) . . . . ?
B1 B5 B4 C19 -33.39(13) . . . . ?
B1 B5 B4 B3 -1.1(2) . . . . ?
B1 B5 B4 B8 63.37(19) . . . . ?
B1 B5 B4 B9 100.13(16) . . . . ?
B1 B5 B10 C11 -97.70(17) . . . . ?
B1 B5 B10 B6 -36.44(15) . . . . ?
B1 B5 B10 B9 -136.84(17) . . . . ?
B1 B5 B9 C11 -1.3(2) . . . . ?
B1 B5 B9 B4 -98.51(16) . . . . ?
B1 B5 B9 B8 -62.42(19) . . . . ?
B1 B5 B9 B10 37.69(15) . . . . ?
B1 B6 B7 C11 -95.75(17) . . . . ?
B1 B6 B7 B2 38.88(15) . . . . ?
B1 B6 B7 B3 0.0(2) . . . . ?
B1 B6 B7 B8 -63.6(2) . . . . ?
B1 B6 B10 C11 133.53(16) . . . . ?
B1 B6 B10 B5 37.33(15) . . . . ?
B1 B6 B10 B9 101.01(17) . . . . ?
B1 B10 B9 C11 95.14(17) . . . . ?
B1 B10 B9 B5 -39.17(15) . . . . ?
B1 B10 B9 B4 0.4(2) . . . . ?
B1 B10 B9 B8 63.18(19) . . . . ?
B6 C11 B7 B2 -39.48(14) . . . . ?
B6 C11 B7 B3 -103.72(16) . . . . ?
B6 C11 B7 B8 -143.44(16) . . . . ?
B6 C11 B8 B3 -3.4(2) . . . . ?
B6 C11 B8 B4 -66.3(2) . . . . ?
B6 C11 B8 B7 36.12(17) . . . . ?
B6 C11 B8 B9 -107.16(18) . . . . ?
B6 C11 B10 B5 103.27(17) . . . . ?
B6 C11 B10 B1 39.86(14) . . . . ?
B6 C11 B10 B9 143.17(16) . . . . ?
B6 C11 B9 B5 3.4(2) . . . . ?
B6 C11 B9 B4 66.7(2) . . . . ?
B6 C11 B9 B8 107.38(18) . . . . ?
B6 C11 B9 B10 -36.37(17) . . . . ?
B6 B2 B3 C7 -151.47(16) . . . . ?
B6 B2 B3 C19 94.80(16) . . . . ?
B6 B2 B3 B4 62.27(18) . . . . ?
B6 B2 B3 B7 -37.39(15) . . . . ?
B6 B2 B3 B8 0.35(19) . . . . ?
B6 B2 B1 C19 -132.79(16) . . . . ?
B6 B2 B1 B5 -100.81(17) . . . . ?
B6 B2 B1 B10 -36.99(15) . . . . ?
B6 B2 B7 C11 38.72(14) . . . . ?
B6 B2 B7 B3 137.81(16) . . . . ?
B6 B2 B7 B8 99.73(17) . . . . ?
B6 B1 B10 C11 -39.51(14) . . . . ?
B6 B1 B10 B5 -139.11(16) . . . . ?
B6 B1 B10 B9 -100.47(17) . . . . ?
B6 B7 B8 C11 -32.13(15) . . . . ?
B6 B7 B8 B3 102.35(17) . . . . ?
B6 B7 B8 B4 63.19(19) . . . . ?
B6 B7 B8 B9 0.2(2) . . . . ?
B6 B10 B9 C11 32.51(15) . . . . ?
B6 B10 B9 B5 -101.81(17) . . . . ?
B6 B10 B9 B4 -62.19(19) . . . . ?
B6 B10 B9 B8 0.5(2) . . . . ?
B7 C11 B6 B2 39.81(14) . . . . ?
B7 C11 B6 B1 103.40(16) . . . . ?
B7 C11 B6 B10 143.85(16) . . . . ?
B7 C11 B8 B3 -39.49(14) . . . . ?
B7 C11 B8 B4 -102.40(16) . . . . ?
B7 C11 B8 B9 -143.28(16) . . . . ?
B7 C11 B10 B5 67.5(2) . . . . ?
B7 C11 B10 B1 4.1(2) . . . . ?
B7 C11 B10 B6 -35.76(15) . . . . ?
B7 C11 B10 B9 107.41(18) . . . . ?
B7 C11 B9 B5 -67.5(2) . . . . ?
B7 C11 B9 B4 -4.2(2) . . . . ?
B7 C11 B9 B8 36.41(17) . . . . ?
B7 C11 B9 B10 -107.34(19) . . . . ?
B7 B2 B3 C7 -114.09(19) . . . . ?
B7 B2 B3 C19 132.19(16) . . . . ?
B7 B2 B3 B4 99.65(16) . . . . ?
B7 B2 B3 B8 37.73(14) . . . . ?
B7 B2 B1 C19 -95.06(15) . . . . ?
B7 B2 B1 B5 -63.09(18) . . . . ?
B7 B2 B1 B6 37.73(14) . . . . ?
B7 B2 B1 B10 0.73(19) . . . . ?
B7 B2 B6 C11 -39.07(14) . . . . ?
B7 B2 B6 B1 -137.30(16) . . . . ?
B7 B2 B6 B10 -100.43(18) . . . . ?
B7 B3 B4 C19 94.67(15) . . . . ?
B7 B3 B4 B5 62.46(19) . . . . ?
B7 B3 B4 B8 -38.69(15) . . . . ?
B7 B3 B4 B9 -1.7(2) . . . . ?
B7 B3 B8 C11 38.95(14) . . . . ?
B7 B3 B8 B4 136.38(16) . . . . ?
B7 B3 B8 B9 99.97(17) . . . . ?
B7 B6 B10 C11 32.08(14) . . . . ?
B7 B6 B10 B5 -64.1(2) . . . . ?
B7 B6 B10 B1 -101.45(17) . . . . ?
B7 B6 B10 B9 -0.4(2) . . . . ?
B7 B8 B9 C11 -32.39(15) . . . . ?
B7 B8 B9 B5 63.23(19) . . . . ?
B7 B8 B9 B4 100.11(17) . . . . ?
B7 B8 B9 B10 -0.5(2) . . . . ?
B8 C11 B6 B2 3.6(2) . . . . ?
B8 C11 B6 B1 67.2(2) . . . . ?
B8 C11 B6 B7 -36.20(16) . . . . ?
B8 C11 B6 B10 107.66(18) . . . . ?
B8 C11 B7 B2 103.96(16) . . . . ?
B8 C11 B7 B3 39.73(14) . . . . ?
B8 C11 B7 B6 143.44(16) . . . . ?
B8 C11 B10 B5 -3.9(2) . . . . ?
B8 C11 B10 B1 -67.3(2) . . . . ?
B8 C11 B10 B6 -107.12(18) . . . . ?
B8 C11 B10 B9 36.05(17) . . . . ?
B8 C11 B9 B5 -103.94(17) . . . . ?
B8 C11 B9 B4 -40.65(14) . . . . ?
B8 C11 B9 B10 -143.75(17) . . . . ?
B8 B3 B4 C19 133.36(15) . . . . ?
B8 B3 B4 B5 101.15(17) . . . . ?
B8 B3 B4 B9 37.01(15) . . . . ?
B8 B3 B7 C11 -38.85(15) . . . . ?
B8 B3 B7 B2 -137.80(16) . . . . ?
B8 B3 B7 B6 -99.87(17) . . . . ?
B8 B4 B9 C11 40.14(14) . . . . ?
B8 B4 B9 B5 139.76(16) . . . . ?
B8 B4 B9 B10 100.72(17) . . . . ?
B10 C11 B6 B2 -104.05(16) . . . . ?
B10 C11 B6 B1 -40.45(15) . . . . ?
B10 C11 B6 B7 -143.85(16) . . . . ?
B10 C11 B7 B2 -3.7(2) . . . . ?
B10 C11 B7 B3 -67.9(2) . . . . ?
B10 C11 B7 B6 35.79(16) . . . . ?
B10 C11 B7 B8 -107.66(18) . . . . ?
B10 C11 B8 B3 67.8(2) . . . . ?
B10 C11 B8 B4 4.9(2) . . . . ?
B10 C11 B8 B7 107.30(19) . . . . ?
B10 C11 B8 B9 -35.98(17) . . . . ?
B10 C11 B9 B5 39.81(15) . . . . ?
B10 C11 B9 B4 103.10(16) . . . . ?
B10 C11 B9 B8 143.75(17) . . . . ?
B10 B5 B4 C19 -94.96(15) . . . . ?
B10 B5 B4 B3 -62.71(19) . . . . ?
B10 B5 B4 B8 1.8(2) . . . . ?
B10 B5 B4 B9 38.56(15) . . . . ?
B10 B5 B1 C19 132.98(16) . . . . ?
B10 B5 B1 B2 101.22(17) . . . . ?
B10 B5 B1 B6 37.09(15) . . . . ?
B10 B5 B9 C11 -38.99(15) . . . . ?
B10 B5 B9 B4 -136.20(16) . . . . ?
B10 B5 B9 B8 -100.11(17) . . . . ?
B10 B1 B6 C11 39.59(15) . . . . ?
B10 B1 B6 B2 139.35(16) . . . . ?
B10 B1 B6 B7 100.93(18) . . . . ?
B10 B6 B7 C11 -31.97(14) . . . . ?
B10 B6 B7 B2 102.66(16) . . . . ?
B10 B6 B7 B3 63.8(2) . . . . ?
B10 B6 B7 B8 0.2(2) . . . . ?
B9 C11 B6 B2 -67.7(2) . . . . ?
B9 C11 B6 B1 -4.1(2) . . . . ?
B9 C11 B6 B7 -107.47(18) . . . . ?
B9 C11 B6 B10 36.39(16) . . . . ?
B9 C11 B7 B2 67.5(2) . . . . ?
B9 C11 B7 B3 3.3(2) . . . . ?
B9 C11 B7 B6 106.99(18) . . . . ?
B9 C11 B7 B8 -36.45(17) . . . . ?
B9 C11 B8 B3 103.79(16) . . . . ?
B9 C11 B8 B4 40.88(15) . . . . ?
B9 C11 B8 B7 143.28(16) . . . . ?
B9 C11 B10 B5 -39.90(15) . . . . ?
B9 C11 B10 B1 -103.31(16) . . . . ?
B9 C11 B10 B6 -143.17(16) . . . . ?
B9 B5 B4 C19 -133.52(15) . . . . ?
B9 B5 B4 B3 -101.27(16) . . . . ?
B9 B5 B4 B8 -36.76(15) . . . . ?
B9 B5 B1 C19 94.86(16) . . . . ?
B9 B5 B1 B2 63.11(19) . . . . ?
B9 B5 B1 B6 -1.0(2) . . . . ?
B9 B5 B1 B10 -38.12(15) . . . . ?
B9 B5 B10 C11 39.14(15) . . . . ?
B9 B5 B10 B1 136.84(17) . . . . ?
B9 B5 B10 B6 100.40(18) . . . . ?
B9 B4 B8 C11 -40.15(14) . . . . ?
B9 B4 B8 B3 -139.53(16) . . . . ?
B9 B4 B8 B7 -100.94(17) . . . . ?
